data_4112969
loop_
_publ_author_name
'Jennifer A. Aitken'
'Mercouri G. Kanatzidis'

_publ_section_title
;
 Interwoven Pair of Open Frameworks in the Thiosphosphate K6Yb3(PS4)5
;
_journal_name_full 'Journal of the American Chemical Society'
_journal_page_first 11780
_journal_page_last 11781
_journal_paper_doi 10.1021/ja0474648
_journal_volume 126
_journal_year 2004
_chemical_formula_sum 'K6 P5 S20 Yb3'
_chemical_formula_weight 1549.77
_chemical_name_systematic
; 
 ? 
;
_space_group_IT_number 15
_symmetry_cell_setting monoclinic
_symmetry_space_group_name_Hall '-C 2yc'
_symmetry_space_group_name_H-M 'C 1 2/c 1'
_atom_sites_solution_hydrogens geom
_atom_sites_solution_primary direct
_atom_sites_solution_secondary difmap
_audit_creation_method SHELXL-97
_cell_angle_alpha 90.00
_cell_angle_beta 118.9400(10)
_cell_angle_gamma 90.00
_cell_formula_units_Z 8
_cell_length_a 27.120(3)
_cell_length_b 12.5509(12)
_cell_length_c 25.193(3)
_cell_measurement_reflns_used 7042
_cell_measurement_temperature 173(2)
_cell_measurement_theta_max 28.24
_cell_measurement_theta_min 2.29
_cell_volume 7504.4(14)
_computing_cell_refinement 'Bruker SMART'
_computing_data_collection 'Bruker SMART'
_computing_data_reduction 'Bruker SAINT'
_computing_molecular_graphics 'Bruker SHELXTL'
_computing_publication_material 'Bruker SHELXTL'
_computing_structure_refinement 'SHELXL-97 (Sheldrick, 1997)'
_computing_structure_solution 'SHELXS-97 (Sheldrick, 1990)'
_diffrn_ambient_temperature 173(2)
_diffrn_measured_fraction_theta_full 0.981
_diffrn_measured_fraction_theta_max 0.981
_diffrn_measurement_device_type 'CCD area detector'
_diffrn_measurement_method 'phi and omega scans'
_diffrn_radiation_monochromator graphite
_diffrn_radiation_source 'fine-focus sealed tube'
_diffrn_radiation_type MoK\a
_diffrn_radiation_wavelength 0.71073
_diffrn_reflns_av_R_equivalents 0.0000
_diffrn_reflns_av_sigmaI/netI 0.1001
_diffrn_reflns_limit_h_max 36
_diffrn_reflns_limit_h_min -36
_diffrn_reflns_limit_k_max 16
_diffrn_reflns_limit_k_min -16
_diffrn_reflns_limit_l_max 33
_diffrn_reflns_limit_l_min -33
_diffrn_reflns_number 80661
_diffrn_reflns_theta_full 28.34
_diffrn_reflns_theta_max 28.34
_diffrn_reflns_theta_min 1.72
_exptl_absorpt_coefficient_mu 9.412
_exptl_absorpt_correction_T_max 1.000000
_exptl_absorpt_correction_T_min 0.583685
_exptl_absorpt_correction_type semiempirical
_exptl_absorpt_process_details TWINABS
_exptl_crystal_colour orange
_exptl_crystal_density_diffrn 2.743
_exptl_crystal_description polyhedra
_exptl_crystal_F_000 5752
_exptl_crystal_size_max 0.2
_exptl_crystal_size_mid 0.1
_exptl_crystal_size_min 0.1
_refine_diff_density_max 4.999
_refine_diff_density_min -2.788
_refine_diff_density_rms 0.647
_refine_ls_extinction_coef none
_refine_ls_extinction_method none
_refine_ls_goodness_of_fit_ref 1.067
_refine_ls_hydrogen_treatment mixed
_refine_ls_matrix_type full
_refine_ls_number_parameters 309
_refine_ls_number_reflns 80736
_refine_ls_number_restraints 204
_refine_ls_restrained_S_all 1.066
_refine_ls_R_factor_all 0.1381
_refine_ls_R_factor_gt 0.0676
_refine_ls_shift/su_max 0.002
_refine_ls_shift/su_mean 0.000
_refine_ls_structure_factor_coef Fsqd
_refine_ls_weighting_details 'calc w=1/[\s^2^(Fo^2^)+(0.0741P)^2^+0.0000P] where P=(Fo^2^+2Fc^2^)/3'
_refine_ls_weighting_scheme calc
_refine_ls_wR_factor_gt 0.1666
_refine_ls_wR_factor_ref 0.1894
_reflns_number_gt 42438
_reflns_number_total 80736
_reflns_threshold_expression >2sigma(I)
_cod_data_source_file ja0474648si20040430_095253.cif
_cod_data_source_block kybpscs
_cod_original_cell_volume 7504.3(13)
_cod_database_code 4112969

loop_
_symmetry_equiv_pos_as_xyz
'x, y, z'
'-x, y, -z+1/2'
'x+1/2, y+1/2, z'
'-x+1/2, y+1/2, -z+1/2'
'-x, -y, -z'
'x, -y, z-1/2'
'-x+1/2, -y+1/2, -z'
'x+1/2, -y+1/2, z-1/2'

loop_
_atom_site_label
_atom_site_type_symbol
_atom_site_fract_x
_atom_site_fract_y
_atom_site_fract_z
_atom_site_U_iso_or_equiv
_atom_site_adp_type
_atom_site_occupancy
_atom_site_symmetry_multiplicity
_atom_site_calc_flag
_atom_site_refinement_flags
K1 K -0.03077(6) -0.17863(11) 0.47832(6) 0.0296(3) Uani 1 1 d U
K2 K 0.33184(5) -0.16736(11) 0.42304(6) 0.0298(3) Uani 1 1 d U
K3 K 0.71781(5) -0.21005(11) 0.57362(6) 0.0279(3) Uani 1 1 d U
K4 K 0.57216(5) -0.29463(12) 0.23201(6) 0.0278(3) Uani 1 1 d U
K5 K 0.17786(6) -0.40176(16) 0.36237(7) 0.0562(5) Uani 1 1 d U
K6 K 0.06859(10) -0.21075(18) 0.23031(11) 0.0978(9) Uani 1 1 d U
Yb1 Yb 0.125029(10) -0.006168(16) 0.437424(12) 0.01146(6) Uani 1 1 d U
Yb2 Yb 0.514099(10) -0.009722(17) 0.377502(12) 0.01295(6) Uani 1 1 d U
Yb3 Yb 0.232704(9) -0.03017(2) 0.243439(11) 0.01542(6) Uani 1 1 d U
P1 P 0.37333(6) -0.03766(13) 0.31005(7) 0.0179(3) Uani 1 1 d U
P2 P 0.17727(6) -0.02783(13) 0.33617(7) 0.0153(3) Uani 1 1 d U
P3 P 0.06739(6) -0.26242(11) 0.40779(6) 0.0124(3) Uani 1 1 d U
P4 P 0.08312(6) 0.26215(11) 0.40561(6) 0.0135(3) Uani 1 1 d U
P5 P 0.16974(6) 0.00064(10) 0.09469(7) 0.0148(4) Uani 1 1 d U
S1 S 0.09512(6) -0.03021(13) 0.31585(7) 0.0212(3) Uani 1 1 d U
S2 S 0.21537(6) 0.03247(13) 0.55231(6) 0.0199(3) Uani 1 1 d U
S3 S 0.03407(6) 0.13375(11) 0.39687(7) 0.0166(3) Uani 1 1 d U
S4 S 0.15031(5) -0.22478(11) 0.45150(6) 0.0176(3) Uani 1 1 d U
S5 S 0.19111(6) 0.10025(11) 0.29536(7) 0.0195(3) Uani 1 1 d U
S6 S 0.15990(6) 0.20243(11) 0.42774(7) 0.0213(3) Uani 1 1 d U
S7 S 0.20873(6) 0.11661(12) 0.15854(6) 0.0238(3) Uani 1 1 d U
S8 S 0.22639(6) -0.02486(12) 0.42792(7) 0.0176(3) Uani 1 1 d U
S9 S 0.54541(6) 0.14402(11) 0.46038(6) 0.0173(3) Uani 1 1 d U
S10 S 0.19580(6) -0.16278(12) 0.30126(7) 0.0240(3) Uani 1 1 d U
S11 S 0.58634(6) -0.13421(11) 0.47056(6) 0.0195(3) Uani 1 1 d U
S12 S 0.55052(6) -0.15174(12) 0.32626(7) 0.0198(3) Uani 1 1 d U
S13 S 0.32636(6) 0.05044(14) 0.33664(7) 0.0281(4) Uani 1 1 d U
S14 S 0.41795(6) 0.05554(14) 0.28234(7) 0.0332(4) Uani 1 1 d U
S15 S 0.31808(6) -0.13049(13) 0.23988(7) 0.0300(4) Uani 1 1 d U
S16 S 0.43213(6) -0.12669(13) 0.37960(7) 0.0246(4) Uani 1 1 d U
S17 S 0.55034(6) 0.14913(12) 0.33201(6) 0.0170(3) Uani 1 1 d U
S18 S 0.16300(6) -0.13111(12) 0.13930(6) 0.0206(3) Uani 1 1 d U
S19 S 0.02099(5) -0.12667(11) 0.38477(6) 0.0162(3) Uani 1 1 d U
S20 S 0.09352(6) -0.04792(12) 0.52783(6) 0.0206(3) Uani 1 1 d U

loop_
_atom_site_aniso_label
_atom_site_aniso_U_11
_atom_site_aniso_U_22
_atom_site_aniso_U_33
_atom_site_aniso_U_23
_atom_site_aniso_U_13
_atom_site_aniso_U_12
K1 0.0334(8) 0.0289(8) 0.0400(9) 0.0026(6) 0.0283(7) 0.0063(6)
K2 0.0268(7) 0.0361(9) 0.0226(7) 0.0026(6) 0.0089(6) 0.0014(6)
K3 0.0260(7) 0.0253(8) 0.0303(8) -0.0026(6) 0.0120(6) -0.0057(6)
K4 0.0226(7) 0.0281(8) 0.0282(8) 0.0000(6) 0.0086(6) 0.0074(6)
K5 0.0362(9) 0.0944(16) 0.0437(10) 0.0207(10) 0.0240(8) 0.0336(9)
K6 0.0941(17) 0.0502(14) 0.0808(16) 0.0032(12) -0.0116(14) -0.0085(12)
Yb1 0.01548(12) 0.00792(14) 0.01293(14) -0.00037(8) 0.00841(11) -0.00054(8)
Yb2 0.01305(12) 0.00867(12) 0.01625(14) 0.00000(9) 0.00640(11) -0.00059(8)
Yb3 0.01298(12) 0.02161(13) 0.01240(13) -0.00031(11) 0.00673(10) 0.00145(10)
P1 0.0135(7) 0.0213(8) 0.0183(8) -0.0014(7) 0.0074(6) -0.0003(6)
P2 0.0160(7) 0.0185(7) 0.0143(8) 0.0013(6) 0.0097(6) 0.0031(6)
P3 0.0147(7) 0.0092(7) 0.0151(7) -0.0020(6) 0.0086(6) -0.0016(6)
P4 0.0139(7) 0.0107(7) 0.0150(8) 0.0013(6) 0.0063(6) 0.0030(5)
P5 0.0192(8) 0.0155(9) 0.0113(8) 0.0013(5) 0.0086(7) -0.0023(5)
S1 0.0177(7) 0.0320(8) 0.0160(8) 0.0002(7) 0.0099(6) 0.0000(7)
S2 0.0170(7) 0.0282(8) 0.0150(7) -0.0010(7) 0.0082(6) -0.0030(6)
S3 0.0155(7) 0.0119(7) 0.0228(8) 0.0002(6) 0.0096(6) 0.0021(5)
S4 0.0120(7) 0.0161(7) 0.0213(8) -0.0015(6) 0.0055(6) 0.0004(5)
S5 0.0230(8) 0.0167(8) 0.0244(8) 0.0046(6) 0.0159(7) 0.0047(6)
S6 0.0160(7) 0.0138(7) 0.0352(9) 0.0041(6) 0.0132(7) 0.0037(5)
S7 0.0375(9) 0.0163(8) 0.0174(8) -0.0021(6) 0.0131(7) -0.0072(7)
S8 0.0162(7) 0.0206(7) 0.0182(8) 0.0027(6) 0.0100(6) 0.0029(6)
S9 0.0261(8) 0.0138(7) 0.0177(7) 0.0000(6) 0.0151(7) -0.0020(6)
S10 0.0363(9) 0.0181(8) 0.0273(9) 0.0014(6) 0.0231(8) 0.0049(6)
S11 0.0237(8) 0.0175(8) 0.0136(7) -0.0017(6) 0.0061(6) 0.0050(6)
S12 0.0273(8) 0.0169(8) 0.0146(8) 0.0019(6) 0.0096(7) 0.0052(6)
S13 0.0186(8) 0.0357(10) 0.0249(8) -0.0122(7) 0.0065(7) 0.0041(7)
S14 0.0174(8) 0.0428(11) 0.0340(10) 0.0212(8) 0.0082(7) 0.0021(7)
S15 0.0187(8) 0.0343(10) 0.0343(9) -0.0149(7) 0.0107(7) 0.0001(7)
S16 0.0156(7) 0.0296(9) 0.0271(9) 0.0115(7) 0.0092(7) 0.0005(6)
S17 0.0249(8) 0.0127(7) 0.0186(8) -0.0045(6) 0.0145(7) -0.0049(6)
S18 0.0230(8) 0.0193(8) 0.0165(8) 0.0026(6) 0.0071(7) -0.0058(6)
S19 0.0165(7) 0.0118(7) 0.0218(8) -0.0002(6) 0.0105(6) -0.0003(5)
S20 0.0199(7) 0.0259(9) 0.0179(8) -0.0034(6) 0.0108(6) -0.0040(6)

loop_
_atom_type_symbol
_atom_type_description
_atom_type_scat_dispersion_real
_atom_type_scat_dispersion_imag
_atom_type_scat_source
P P 0.1023 0.0942 'International Tables Vol C Tables 4.2.6.8 and 6.1.1.4'
S S 0.1246 0.1234 'International Tables Vol C Tables 4.2.6.8 and 6.1.1.4'
K K 0.2009 0.2494 'International Tables Vol C Tables 4.2.6.8 and 6.1.1.4'
Yb Yb -0.3850 5.5486 'International Tables Vol C Tables 4.2.6.8 and 6.1.1.4'

loop_
_geom_angle_atom_site_label_1
_geom_angle_atom_site_label_2
_geom_angle_atom_site_label_3
_geom_angle
_geom_angle_site_symmetry_1
_geom_angle_site_symmetry_3
S9 K1 S3 125.36(5) 3_445 5_556
S9 K1 S20 161.47(6) 3_445 5_556
S3 K1 S20 68.74(4) 5_556 5_556
S9 K1 S19 61.16(4) 3_445 .
S3 K1 S19 150.45(6) 5_556 .
S20 K1 S19 100.55(5) 5_556 .
S9 K1 S11 90.45(5) 3_445 7_546
S3 K1 S11 61.44(4) 5_556 7_546
S20 K1 S11 107.76(5) 5_556 7_546
S19 K1 S11 145.63(6) . 7_546
S9 K1 S20 78.17(5) 3_445 .
S3 K1 S20 92.77(5) 5_556 .
S20 K1 S20 89.92(5) 5_556 .
S19 K1 S20 58.91(4) . .
S11 K1 S20 138.17(6) 7_546 .
S9 K1 S18 118.33(5) 3_445 2
S3 K1 S18 107.50(5) 5_556 2
S20 K1 S18 60.36(4) 5_556 2
S19 K1 S18 88.69(5) . 2
S11 K1 S18 88.70(5) 7_546 2
S20 K1 S18 132.19(6) . 2
S9 K1 Yb1 160.28(5) 3_445 5_556
S3 K1 Yb1 36.02(3) 5_556 5_556
S20 K1 Yb1 37.10(3) 5_556 5_556
S19 K1 Yb1 137.36(4) . 5_556
S11 K1 Yb1 74.15(3) 7_546 5_556
S20 K1 Yb1 104.96(4) . 5_556
S18 K1 Yb1 74.42(3) 2 5_556
S9 K1 K1 120.71(6) 3_445 5_556
S3 K1 K1 77.47(4) 5_556 5_556
S20 K1 K1 45.97(3) 5_556 5_556
S19 K1 K1 75.86(4) . 5_556
S11 K1 K1 138.37(6) 7_546 5_556
S20 K1 K1 43.95(4) . 5_556
S18 K1 K1 98.03(5) 2 5_556
Yb1 K1 K1 68.42(3) 5_556 5_556
S9 K1 K3 115.29(5) 3_445 7_546
S3 K1 K3 78.05(4) 5_556 7_546
S20 K1 K3 77.49(4) 5_556 7_546
S19 K1 K3 127.95(5) . 7_546
S11 K1 K3 44.78(3) 7_546 7_546
S20 K1 K3 166.42(5) . 7_546
S18 K1 K3 44.54(3) 2 7_546
Yb1 K1 K3 61.81(2) 5_556 7_546
K1 K1 K3 123.27(4) 5_556 7_546
S9 K1 K6 66.68(4) 3_445 2
S3 K1 K6 166.91(5) 5_556 2
S20 K1 K6 100.82(5) 5_556 2
S19 K1 K6 36.27(4) . 2
S11 K1 K6 117.17(5) 7_546 2
S20 K1 K6 95.15(5) . 2
S18 K1 K6 59.59(4) 2 2
Yb1 K1 K6 131.24(4) 5_556 2
K1 K1 K6 101.23(5) 5_556 2
K3 K1 K6 92.23(4) 7_546 2
S9 K2 S4 63.17(4) 5_656 7_546
S9 K2 S7 122.48(6) 5_656 4_545
S4 K2 S7 96.47(5) 7_546 4_545
S9 K2 S8 115.66(5) 5_656 .
S4 K2 S8 85.22(5) 7_546 .
S7 K2 S8 115.12(5) 4_545 .
S9 K2 S16 69.33(4) 5_656 .
S4 K2 S16 127.21(5) 7_546 .
S7 K2 S16 90.03(5) 4_545 .
S8 K2 S16 137.68(6) . .
S9 K2 S13 102.33(5) 5_656 .
S4 K2 S13 152.01(6) 7_546 .
S7 K2 S13 111.30(5) 4_545 .
S8 K2 S13 80.05(5) . .
S16 K2 S13 58.62(4) . .
S9 K2 S10 173.21(6) 5_656 .
S4 K2 S10 117.39(5) 7_546 .
S7 K2 S10 64.30(4) 4_545 .
S8 K2 S10 58.32(4) . .
S16 K2 S10 112.55(5) . .
S13 K2 S10 74.15(4) . .
S9 K2 Yb3 139.51(5) 5_656 .
S4 K2 Yb3 154.53(5) 7_546 .
S7 K2 Yb3 79.80(4) 4_545 .
S8 K2 Yb3 73.97(3) . .
S16 K2 Yb3 78.18(4) . .
S13 K2 Yb3 38.17(3) . .
S10 K2 Yb3 38.43(3) . .
S9 K2 K5 135.72(5) 5_656 .
S4 K2 K5 75.37(4) 7_546 .
S7 K2 K5 45.59(4) 4_545 .
S8 K2 K5 73.36(4) . .
S16 K2 K5 134.80(5) . .
S13 K2 K5 121.89(4) . .
S10 K2 K5 47.85(4) . .
Yb3 K2 K5 84.55(3) . .
S9 K2 K3 93.86(4) 5_656 5_656
S4 K2 K3 107.24(5) 7_546 5_656
S7 K2 K3 142.97(5) 4_545 5_656
S8 K2 K3 42.18(3) . 5_656
S16 K2 K3 97.34(4) . 5_656
S13 K2 K3 47.32(4) . 5_656
S10 K2 K3 79.47(4) . 5_656
Yb3 K2 K3 66.50(2) . 5_656
K5 K2 K3 113.45(4) . 5_656
S2 K3 S5 121.32(5) 3_545 5_656
S2 K3 S8 147.97(6) 3_545 5_656
S5 K3 S8 61.25(4) 5_656 5_656
S2 K3 S6 88.16(5) 3_545 5_656
S5 K3 S6 74.51(4) 5_656 5_656
S8 K3 S6 60.90(4) 5_656 5_656
S2 K3 S18 61.07(4) 3_545 8_546
S5 K3 S18 92.89(5) 5_656 8_546
S8 K3 S18 147.59(6) 5_656 8_546
S6 K3 S18 134.50(5) 5_656 8_546
S2 K3 S11 102.84(5) 3_545 .
S5 K3 S11 130.45(5) 5_656 .
S8 K3 S11 93.34(5) 5_656 .
S6 K3 S11 132.02(6) 5_656 .
S18 K3 S11 89.53(5) 8_546 .
S2 K3 S6 62.74(4) 3_545 3_545
S5 K3 S6 160.12(6) 5_656 3_545
S8 K3 S6 104.39(5) 5_656 3_545
S6 K3 S6 86.55(5) 5_656 3_545
S18 K3 S6 104.89(5) 8_546 3_545
S11 K3 S6 59.81(4) . 3_545
S2 K3 S13 131.36(6) 3_545 5_656
S5 K3 S13 57.48(4) 5_656 5_656
S8 K3 S13 78.87(5) 5_656 5_656
S6 K3 S13 128.32(5) 5_656 5_656
S18 K3 S13 70.31(5) 8_546 5_656
S11 K3 S13 77.26(4) . 5_656
S6 K3 S13 136.99(5) 3_545 5_656
S2 K3 K1 74.49(4) 3_545 7_546
S5 K3 K1 124.95(5) 5_656 7_546
S8 K3 K1 133.10(5) 5_656 7_546
S6 K3 K1 158.76(5) 5_656 7_546
S18 K3 K1 45.56(3) 8_546 7_546
S11 K3 K1 44.60(3) . 7_546
S6 K3 K1 74.74(4) 3_545 7_546
S13 K3 K1 72.92(4) 5_656 7_546
S2 K3 K3 70.15(4) 3_545 7_646
S5 K3 K3 118.10(5) 5_656 7_646
S8 K3 K3 80.90(4) 5_656 7_646
S6 K3 K3 43.84(3) 5_656 7_646
S18 K3 K3 130.89(6) 8_546 7_646
S11 K3 K3 96.08(5) . 7_646
S6 K3 K3 42.71(3) 3_545 7_646
S13 K3 K3 158.24(6) 5_656 7_646
K1 K3 K3 116.79(4) 7_546 7_646
S2 K3 K2 165.17(5) 3_545 5_656
S5 K3 K2 70.27(4) 5_656 5_656
S8 K3 K2 43.80(3) 5_656 5_656
S6 K3 K2 104.68(4) 5_656 5_656
S18 K3 K2 111.80(4) 8_546 5_656
S11 K3 K2 63.09(4) . 5_656
S6 K3 K2 109.93(4) 3_545 5_656
S13 K3 K2 44.35(4) 5_656 5_656
K1 K3 K2 91.32(3) 7_546 5_656
K3 K3 K2 114.13(4) 7_646 5_656
S5 K4 S12 111.58(6) 3_545 .
S5 K4 S3 126.24(6) 3_545 4_545
S12 K4 S3 119.73(5) . 4_545
S5 K4 S15 64.21(5) 3_545 2_655
S12 K4 S15 87.87(5) . 2_655
S3 K4 S15 129.64(6) 4_545 2_655
S5 K4 S12 172.76(6) 3_545 2_655
S12 K4 S12 62.75(5) . 2_655
S3 K4 S12 60.62(4) 4_545 2_655
S15 K4 S12 110.07(5) 2_655 2_655
S5 K4 S16 107.02(5) 3_545 2_655
S12 K4 S16 108.05(5) . 2_655
S3 K4 S16 72.13(5) 4_545 2_655
S15 K4 S16 58.91(4) 2_655 2_655
S12 K4 S16 71.93(4) 2_655 2_655
S5 K4 S1 59.80(4) 3_545 3_545
S12 K4 S1 93.87(5) . 3_545
S3 K4 S1 100.44(5) 4_545 3_545
S15 K4 S1 120.16(5) 2_655 3_545
S12 K4 S1 123.51(5) 2_655 3_545
S16 K4 S1 157.79(6) 2_655 3_545
S5 K4 K4 133.96(6) 3_545 2_655
S12 K4 K4 50.17(4) . 2_655
S3 K4 K4 76.15(4) 4_545 2_655
S15 K4 K4 136.82(5) 2_655 2_655
S12 K4 K4 46.77(4) 2_655 2_655
S16 K4 K4 118.67(4) 2_655 2_655
S1 K4 K4 78.09(4) 3_545 2_655
S5 K4 Yb2 139.86(5) 3_545 2_655
S12 K4 Yb2 77.39(4) . 2_655
S3 K4 Yb2 69.88(4) 4_545 2_655
S15 K4 Yb2 77.64(4) 2_655 2_655
S12 K4 Yb2 36.79(3) 2_655 2_655
S16 K4 Yb2 37.31(3) 2_655 2_655
S1 K4 Yb2 160.26(5) 3_545 2_655
K4 K4 Yb2 82.80(2) 2_655 2_655
S2 K5 S17 143.28(7) 7_546 3_445
S2 K5 S14 129.94(7) 7_546 4_545
S17 K5 S14 66.07(5) 3_445 4_545
S2 K5 S7 61.91(5) 7_546 4_545
S17 K5 S7 154.79(7) 3_445 4_545
S14 K5 S7 97.31(6) 4_545 4_545
S2 K5 S4 107.99(6) 7_546 .
S17 K5 S4 59.14(4) 3_445 .
S14 K5 S4 120.60(5) 4_545 .
S7 K5 S4 123.59(7) 4_545 .
S2 K5 S10 118.26(6) 7_546 .
S17 K5 S10 95.00(5) 3_445 .
S14 K5 S10 81.85(5) 4_545 .
S7 K5 S10 62.77(5) 4_545 .
S4 K5 S10 81.75(6) . .
S2 K5 K6 163.06(8) 7_546 .
S17 K5 K6 53.63(6) 3_445 .
S14 K5 K6 46.98(5) 4_545 .
S7 K5 K6 101.16(7) 4_545 .
S4 K5 K6 81.42(6) . .
S10 K5 K6 47.82(5) . .
S2 K5 Yb3 69.25(4) 7_546 4_545
S17 K5 Yb3 136.57(5) 3_445 4_545
S14 K5 Yb3 70.52(4) 4_545 4_545
S7 K5 Yb3 33.87(3) 4_545 4_545
S4 K5 Yb3 156.78(6) . 4_545
S10 K5 Yb3 79.88(4) . 4_545
K6 K5 Yb3 96.44(6) . 4_545
S2 K5 K2 73.91(5) 7_546 .
S17 K5 K2 129.28(6) 3_445 .
S14 K5 K2 123.56(6) 4_545 .
S7 K5 K2 43.63(4) 4_545 .
S4 K5 K2 79.98(5) . .
S10 K5 K2 47.20(4) . .
K6 K5 K2 94.53(5) . .
Yb3 K5 K2 77.14(3) 4_545 .
S19 K6 S1 103.71(8) 2 .
S19 K6 S14 109.44(8) 2 4_545
S1 K6 S14 145.82(9) . 4_545
S19 K6 S10 131.49(10) 2 .
S1 K6 S10 67.62(6) . .
S14 K6 S10 95.36(8) 4_545 .
S19 K6 S17 64.75(5) 2 4_545
S1 K6 S17 125.87(11) . 4_545
S14 K6 S17 64.64(6) 4_545 4_545
S10 K6 S17 159.26(9) . 4_545
S19 K6 S17 126.09(9) 2 3_445
S1 K6 S17 85.34(8) . 3_445
S14 K6 S17 68.66(7) 4_545 3_445
S10 K6 S17 101.42(7) . 3_445
S17 K6 S17 67.26(7) 4_545 3_445
S19 K6 P2 118.89(8) 2 .
S1 K6 P2 33.56(4) . .
S14 K6 P2 126.47(8) 4_545 .
S10 K6 P2 34.50(4) . .
S17 K6 P2 158.19(11) 4_545 .
S17 K6 P2 97.88(7) 3_445 .
S19 K6 P3 33.10(4) 2 2
S1 K6 P3 126.70(8) . 2
S14 K6 P3 81.12(6) 4_545 2
S10 K6 P3 154.96(11) . 2
S17 K6 P3 33.51(4) 4_545 2
S17 K6 P3 100.30(7) 3_445 2
P2 K6 P3 151.30(7) . 2
S19 K6 K5 164.13(9) 2 .
S1 K6 K5 91.83(7) . .
S14 K6 K5 54.73(5) 4_545 .
S10 K6 K5 57.63(5) . .
S17 K6 K5 103.55(7) 4_545 .
S17 K6 K5 51.09(5) 3_445 .
P2 K6 K5 76.09(5) . .
P3 K6 K5 132.50(7) 2 .
S19 K6 K6 80.35(7) 2 2
S1 K6 K6 76.38(8) . 2
S14 K6 K6 100.88(6) 4_545 2
S10 K6 K6 135.96(11) . 2
S17 K6 K6 50.03(5) 4_545 2
S17 K6 K6 49.81(6) 3_445 2
P2 K6 K6 108.27(8) . 2
P3 K6 K6 68.67(6) 2 2
K5 K6 K6 100.59(8) . 2
S19 K6 Yb2 76.87(5) 2 4_545
S1 K6 Yb2 160.49(10) . 4_545
S14 K6 Yb2 34.51(4) 4_545 4_545
S10 K6 Yb2 126.81(8) . 4_545
S17 K6 Yb2 36.36(3) 4_545 4_545
S17 K6 Yb2 79.03(5) 3_445 4_545
P2 K6 Yb2 160.55(7) . 4_545
P3 K6 Yb2 46.66(3) 2 4_545
K5 K6 Yb2 87.42(5) . 4_545
K6 K6 Yb2 84.59(4) 2 4_545
S19 K6 K1 42.34(5) 2 2
S1 K6 K1 124.92(8) . 2
S14 K6 K1 86.50(7) 4_545 2
S10 K6 K1 101.68(8) . 2
S17 K6 K1 83.36(5) 4_545 2
S17 K6 K1 147.37(7) 3_445 2
P2 K6 K1 114.15(7) . 2
P3 K6 K1 53.51(4) 2 2
K5 K6 K1 129.18(8) . 2
K6 K6 K1 119.82(7) 2 2
Yb2 K6 K1 68.70(4) 4_545 2
S1 Yb1 S2 143.63(4) . .
S1 Yb1 S3 85.98(4) . .
S2 Yb1 S3 116.66(4) . .
S1 Yb1 S4 87.50(5) . .
S2 Yb1 S4 90.04(4) . .
S3 Yb1 S4 141.28(4) . .
S1 Yb1 S6 86.39(5) . .
S2 Yb1 S6 76.48(5) . .
S3 Yb1 S6 70.10(4) . .
S4 Yb1 S6 147.36(4) . .
S1 Yb1 S20 145.34(4) . .
S2 Yb1 S20 69.73(4) . .
S3 Yb1 S20 81.60(4) . .
S4 Yb1 S20 82.44(4) . .
S6 Yb1 S20 118.79(4) . .
S1 Yb1 S8 71.40(4) . .
S2 Yb1 S8 72.88(4) . .
S3 Yb1 S8 136.98(4) . .
S4 Yb1 S8 75.32(4) . .
S6 Yb1 S8 72.34(4) . .
S20 Yb1 S8 136.09(4) . .
S1 Yb1 S19 74.84(4) . .
S2 Yb1 S19 137.68(4) . .
S3 Yb1 S19 70.60(4) . .
S4 Yb1 S19 70.85(4) . .
S6 Yb1 S19 137.29(4) . .
S20 Yb1 S19 70.52(4) . .
S8 Yb1 S19 132.57(4) . .
S1 Yb1 P2 35.73(4) . .
S2 Yb1 P2 108.08(4) . .
S3 Yb1 P2 112.51(4) . .
S4 Yb1 P2 81.66(4) . .
S6 Yb1 P2 74.79(4) . .
S20 Yb1 P2 163.95(4) . .
S8 Yb1 P2 35.80(4) . .
S19 Yb1 P2 106.01(4) . .
S1 Yb1 P3 78.63(4) . .
S2 Yb1 P3 117.38(4) . .
S3 Yb1 P3 106.04(4) . .
S4 Yb1 P3 35.38(3) . .
S6 Yb1 P3 164.82(4) . .
S20 Yb1 P3 74.02(4) . .
S8 Yb1 P3 104.67(4) . .
S19 Yb1 P3 35.48(3) . .
P2 Yb1 P3 94.03(4) . .
S1 Yb1 P4 87.88(4) . .
S2 Yb1 P4 95.44(4) . .
S3 Yb1 P4 35.23(4) . .
S4 Yb1 P4 174.51(4) . .
S6 Yb1 P4 35.03(4) . .
S20 Yb1 P4 99.77(4) . .
S8 Yb1 P4 105.95(4) . .
S19 Yb1 P4 105.05(4) . .
P2 Yb1 P4 96.26(4) . .
P3 Yb1 P4 140.34(3) . .
S1 Yb1 P5 174.29(4) . 6_556
S2 Yb1 P5 34.95(4) . 6_556
S3 Yb1 P5 99.26(4) . 6_556
S4 Yb1 P5 86.98(4) . 6_556
S6 Yb1 P5 97.50(4) . 6_556
S20 Yb1 P5 34.85(4) . 6_556
S8 Yb1 P5 105.71(4) . 6_556
S19 Yb1 P5 104.66(4) . 6_556
P2 Yb1 P5 141.49(4) . 6_556
P3 Yb1 P5 97.63(3) . 6_556
P4 Yb1 P5 97.71(3) . 6_556
S1 Yb1 K1 128.66(4) . 5_556
S2 Yb1 K1 80.82(4) . 5_556
S3 Yb1 K1 43.08(4) . 5_556
S4 Yb1 K1 125.70(4) . 5_556
S6 Yb1 K1 81.88(4) . 5_556
S20 Yb1 K1 44.11(4) . 5_556
S8 Yb1 K1 146.59(4) . 5_556
S19 Yb1 K1 80.84(3) . 5_556
P2 Yb1 K1 151.91(3) . 5_556
P3 Yb1 K1 105.57(3) . 5_556
P4 Yb1 K1 55.89(3) . 5_556
P5 Yb1 K1 56.36(3) 6_556 5_556
S12 Yb2 S9 144.60(4) . .
S12 Yb2 S14 101.55(5) . .
S9 Yb2 S14 106.46(5) . .
S12 Yb2 S16 98.56(5) . .
S9 Yb2 S16 109.49(5) . .
S14 Yb2 S16 74.22(5) . .
S12 Yb2 S11 75.53(4) . .
S9 Yb2 S11 85.22(4) . .
S14 Yb2 S11 159.23(5) . .
S16 Yb2 S11 85.79(4) . .
S12 Yb2 S17 89.53(5) . .
S9 Yb2 S17 75.82(4) . .
S14 Yb2 S17 77.97(5) . .
S16 Yb2 S17 152.06(4) . .
S11 Yb2 S17 122.15(5) . .
S12 Yb2 P4 38.49(4) . 3_545
S9 Yb2 P4 121.82(4) . 3_545
S14 Yb2 P4 131.47(5) . 3_545
S16 Yb2 P4 84.87(4) . 3_545
S11 Yb2 P4 38.46(4) . 3_545
S17 Yb2 P4 116.38(4) . 3_545
S12 Yb2 P3 120.75(4) . 3
S9 Yb2 P3 37.97(4) . 3
S14 Yb2 P3 92.66(5) . 3
S16 Yb2 P3 140.48(4) . 3
S11 Yb2 P3 106.60(4) . 3
S17 Yb2 P3 37.86(4) . 3
P4 Yb2 P3 128.05(4) 3_545 3
S12 Yb2 P1 106.43(4) . .
S9 Yb2 P1 108.98(4) . .
S14 Yb2 P1 37.23(4) . .
S16 Yb2 P1 37.32(4) . .
S11 Yb2 P1 123.11(4) . .
S17 Yb2 P1 114.74(4) . .
P4 Yb2 P1 113.88(4) 3_545 .
P3 Yb2 P1 118.07(4) 3 .
S12 Yb2 K4 50.51(4) . 2_655
S9 Yb2 K4 160.97(4) . 2_655
S14 Yb2 K4 72.38(4) . 2_655
S16 Yb2 K4 51.56(4) . 2_655
S11 Yb2 K4 90.93(4) . 2_655
S17 Yb2 K4 121.39(4) . 2_655
P4 Yb2 K4 60.51(3) 3_545 2_655
P3 Yb2 K4 158.24(3) 3 2_655
P1 Yb2 K4 58.19(3) . 2_655
S12 Yb2 K6 117.15(5) . 4
S9 Yb2 K6 75.39(4) . 4
S14 Yb2 K6 39.28(5) . 4
S16 Yb2 K6 106.84(5) . 4
S11 Yb2 K6 159.46(4) . 4
S17 Yb2 K6 46.68(5) . 4
P4 Yb2 K6 155.42(5) 3_545 4
P3 Yb2 K6 53.44(4) 3 4
P1 Yb2 K6 70.87(4) . 4
K4 Yb2 K6 109.61(4) 2_655 4
S7 Yb3 S5 88.41(5) . .
S7 Yb3 S15 100.26(5) . .
S5 Yb3 S15 152.27(5) . .
S7 Yb3 S13 101.67(5) . .
S5 Yb3 S13 77.60(5) . .
S15 Yb3 S13 74.87(5) . .
S7 Yb3 S18 76.04(4) . .
S5 Yb3 S18 120.19(5) . .
S15 Yb3 S18 87.53(5) . .
S13 Yb3 S18 161.65(5) . .
S7 Yb3 S10 148.37(5) . .
S5 Yb3 S10 76.02(4) . .
S15 Yb3 S10 106.29(5) . .
S13 Yb3 S10 101.59(5) . .
S18 Yb3 S10 88.11(5) . .
S7 Yb3 P5 38.20(4) . .
S5 Yb3 P5 112.08(4) . .
S15 Yb3 P5 89.87(4) . .
S13 Yb3 P5 134.30(5) . .
S18 Yb3 P5 38.43(4) . .
S10 Yb3 P5 124.09(4) . .
S7 Yb3 P2 122.74(4) . .
S5 Yb3 P2 37.69(4) . .
S15 Yb3 P2 135.95(5) . .
S13 Yb3 P2 86.59(4) . .
S18 Yb3 P2 110.15(4) . .
S10 Yb3 P2 38.53(4) . .
P5 Yb3 P2 129.26(4) . .
S7 Yb3 P1 101.49(4) . .
S5 Yb3 P1 114.98(4) . .
S15 Yb3 P1 37.62(4) . .
S13 Yb3 P1 37.38(4) . .
S18 Yb3 P1 124.61(4) . .
S10 Yb3 P1 110.01(4) . .
P5 Yb3 P1 114.25(4) . .
P2 Yb3 P1 116.11(4) . .
S7 Yb3 K2 154.25(4) . .
S5 Yb3 K2 85.86(4) . .
S15 Yb3 K2 74.87(4) . .
S13 Yb3 K2 52.58(4) . .
S18 Yb3 K2 128.05(4) . .
S10 Yb3 K2 53.05(4) . .
P5 Yb3 K2 161.25(3) . .
P2 Yb3 K2 62.33(3) . .
P1 Yb3 K2 59.04(3) . .
S7 Yb3 K5 45.05(4) . 4
S5 Yb3 K5 121.89(4) . 4
S15 Yb3 K5 56.40(5) . 4
S13 Yb3 K5 80.59(4) . 4
S18 Yb3 K5 85.41(4) . 4
S10 Yb3 K5 161.71(4) . 4
P5 Yb3 K5 55.86(3) . 4
P2 Yb3 K5 158.58(4) . 4
P1 Yb3 K5 61.00(3) . 4
K2 Yb3 K5 120.00(3) . 4
S13 P1 S14 111.87(11) . .
S13 P1 S16 111.70(10) . .
S14 P1 S16 105.20(8) . .
S13 P1 S15 106.39(9) . .
S14 P1 S15 109.89(10) . .
S16 P1 S15 111.88(10) . .
S13 P1 Yb3 53.47(5) . .
S14 P1 Yb3 122.36(7) . .
S16 P1 Yb3 132.43(8) . .
S15 P1 Yb3 53.14(5) . .
S13 P1 Yb2 121.11(7) . .
S14 P1 Yb2 52.77(5) . .
S16 P1 Yb2 53.00(5) . .
S15 P1 Yb2 132.48(8) . .
Yb3 P1 Yb2 172.40(5) . .
S1 P2 S8 108.79(9) . .
S1 P2 S5 109.37(9) . .
S8 P2 S5 112.30(9) . .
S1 P2 S10 109.98(9) . .
S8 P2 S10 109.64(9) . .
S5 P2 S10 106.73(9) . .
S1 P2 Yb3 129.42(7) . .
S8 P2 Yb3 121.79(7) . .
S5 P2 Yb3 52.99(5) . .
S10 P2 Yb3 54.07(5) . .
S1 P2 Yb1 53.07(6) . .
S8 P2 Yb1 55.96(5) . .
S5 P2 Yb1 123.25(7) . .
S10 P2 Yb1 129.93(8) . .
Yb3 P2 Yb1 175.41(5) . .
S1 P2 K6 53.85(7) . .
S8 P2 K6 133.74(9) . .
S5 P2 K6 113.95(8) . .
S10 P2 K6 57.07(7) . .
Yb3 P2 K6 87.77(6) . .
Yb1 P2 K6 96.49(6) . .
S4 P3 S19 109.38(9) . .
S4 P3 S17 108.80(9) . 3_445
S19 P3 S17 110.97(9) . 3_445
S4 P3 S9 111.95(9) . 3_445
S19 P3 S9 109.25(9) . 3_445
S17 P3 S9 106.48(8) 3_445 3_445
S4 P3 Yb2 125.67(7) . 3_445
S19 P3 Yb2 124.96(7) . 3_445
S17 P3 Yb2 53.90(5) 3_445 3_445
S9 P3 Yb2 52.57(5) 3_445 3_445
S4 P3 Yb1 53.47(5) . .
S19 P3 Yb1 55.93(5) . .
S17 P3 Yb1 124.82(7) 3_445 .
S9 P3 Yb1 128.69(7) 3_445 .
Yb2 P3 Yb1 178.48(5) 3_445 .
S4 P3 K6 144.07(9) . 2
S19 P3 K6 52.14(6) . 2
S17 P3 K6 63.15(7) 3_445 2
S9 P3 K6 103.72(8) 3_445 2
Yb2 P3 K6 79.90(5) 3_445 2
Yb1 P3 K6 100.30(5) . 2
S6 P4 S3 105.59(8) . .
S6 P4 S12 111.32(9) . 3_455
S3 P4 S12 111.11(8) . 3_455
S6 P4 S11 111.92(9) . 3_455
S3 P4 S11 111.15(9) . 3_455
S12 P4 S11 105.86(8) 3_455 3_455
S6 P4 Yb2 141.41(7) . 3_455
S3 P4 Yb2 112.99(6) . 3_455
S12 P4 Yb2 53.44(5) 3_455 3_455
S11 P4 Yb2 54.88(5) 3_455 3_455
S6 P4 Yb1 53.59(5) . .
S3 P4 Yb1 52.30(5) . .
S12 P4 Yb1 131.54(7) 3_455 .
S11 P4 Yb1 122.59(7) 3_455 .
Yb2 P4 Yb1 164.71(5) 3_455 .
S20 P5 S2 105.04(9) 6 6
S20 P5 S7 112.17(9) 6 .
S2 P5 S7 110.16(9) 6 .
S20 P5 S18 111.45(9) 6 .
S2 P5 S18 111.15(9) 6 .
S7 P5 S18 106.94(10) . .
S20 P5 Yb3 137.54(8) 6 .
S2 P5 Yb3 117.42(7) 6 .
S7 P5 Yb3 53.42(6) . .
S18 P5 Yb3 54.54(5) . .
S20 P5 Yb1 53.38(6) 6 6
S2 P5 Yb1 51.77(5) 6 6
S7 P5 Yb1 129.32(7) . 6
S18 P5 Yb1 123.69(7) . 6
Yb3 P5 Yb1 168.87(5) . 6
P2 S1 Yb1 91.20(7) . .
P2 S1 K6 92.59(9) . .
Yb1 S1 K6 136.26(8) . .
P2 S1 K4 89.59(7) . 3_455
Yb1 S1 K4 116.35(6) . 3_455
K6 S1 K4 107.24(7) . 3_455
P5 S2 Yb1 93.28(7) 6_556 .
P5 S2 K5 97.42(7) 6_556 7_546
Yb1 S2 K5 133.10(7) . 7_546
P5 S2 K3 94.87(7) 6_556 3_455
Yb1 S2 K3 106.29(5) . 3_455
K5 S2 K3 118.00(6) 7_546 3_455
P4 S3 Yb1 92.47(6) . .
P4 S3 K1 94.65(7) . 5_556
Yb1 S3 K1 100.90(5) . 5_556
P4 S3 K4 96.09(7) . 4
Yb1 S3 K4 137.60(6) . 4
K1 S3 K4 119.57(6) 5_556 4
P3 S4 Yb1 91.16(6) . .
P3 S4 K2 92.02(7) . 7_546
Yb1 S4 K2 116.22(5) . 7_546
P3 S4 K5 91.65(7) . .
Yb1 S4 K5 131.02(6) . .
K2 S4 K5 112.54(6) 7_546 .
P2 S5 Yb3 89.32(7) . .
P2 S5 K4 101.22(7) . 3_455
Yb3 S5 K4 126.04(6) . 3_455
P2 S5 K3 93.21(7) . 5_656
Yb3 S5 K3 117.10(5) . 5_656
K4 S5 K3 114.93(6) 3_455 5_656
P4 S6 Yb1 91.39(6) . .
P4 S6 K3 152.07(8) . 5_656
Yb1 S6 K3 113.73(5) . 5_656
P4 S6 K3 93.07(7) . 3_455
Yb1 S6 K3 101.77(5) . 3_455
K3 S6 K3 93.45(5) 5_656 3_455
P5 S7 Yb3 88.37(7) . .
P5 S7 K2 102.02(7) . 4
Yb3 S7 K2 164.36(7) . 4
P5 S7 K5 89.54(7) . 4
Yb3 S7 K5 101.08(6) . 4
K2 S7 K5 90.78(6) 4 4
P2 S8 Yb1 88.24(6) . .
P2 S8 K3 93.13(7) . 5_656
Yb1 S8 K3 112.76(5) . 5_656
P2 S8 K2 92.79(7) . .
Yb1 S8 K2 153.12(6) . .
K3 S8 K2 94.02(5) 5_656 .
P3 S9 Yb2 89.46(6) 3 .
P3 S9 K1 95.81(7) 3 3
Yb2 S9 K1 129.01(6) . 3
P3 S9 K2 92.39(6) 3 5_656
Yb2 S9 K2 125.38(6) . 5_656
K1 S9 K2 105.09(5) 3 5_656
P2 S10 Yb3 87.40(7) . .
P2 S10 K6 88.43(8) . .
Yb3 S10 K6 114.23(7) . .
P2 S10 K2 90.62(7) . .
Yb3 S10 K2 88.52(5) . .
K6 S10 K2 157.15(8) . .
P2 S10 K5 113.41(8) . .
Yb3 S10 K5 158.19(6) . .
K6 S10 K5 74.55(6) . .
K2 S10 K5 84.95(5) . .
P4 S11 Yb2 86.66(6) 3_545 .
P4 S11 K1 90.49(7) 3_545 7_546
Yb2 S11 K1 117.63(5) . 7_546
P4 S11 K3 93.20(6) 3_545 .
Yb2 S11 K3 151.75(6) . .
K1 S11 K3 90.62(5) 7_546 .
P4 S12 Yb2 88.07(7) 3_545 .
P4 S12 K4 105.99(7) 3_545 .
Yb2 S12 K4 165.31(6) . .
P4 S12 K4 90.74(7) 3_545 2_655
Yb2 S12 K4 92.70(5) . 2_655
K4 S12 K4 83.06(6) . 2_655
P1 S13 Yb3 89.15(7) . .
P1 S13 K2 86.23(8) . .
Yb3 S13 K2 89.25(5) . .
P1 S13 K3 162.75(8) . 5_656
Yb3 S13 K3 107.14(5) . 5_656
K2 S13 K3 88.33(5) . 5_656
P1 S14 Yb2 90.01(7) . .
P1 S14 K6 136.37(11) . 4
Yb2 S14 K6 106.21(7) . 4
P1 S14 K5 100.90(7) . 4
Yb2 S14 K5 158.82(8) . 4
K6 S14 K5 78.29(6) 4 4
P1 S15 Yb3 89.24(7) . .
P1 S15 K4 87.92(7) . 2_655
Yb3 S15 K4 164.31(7) . 2_655
P1 S16 Yb2 89.67(7) . .
P1 S16 K2 86.81(7) . .
Yb2 S16 K2 151.69(7) . .
P1 S16 K4 86.05(7) . 2_655
Yb2 S16 K4 91.12(5) . 2_655
K2 S16 K4 116.60(5) . 2_655
P3 S17 Yb2 88.24(6) 3 .
P3 S17 K5 98.81(7) 3 3
Yb2 S17 K5 108.72(6) . 3
P3 S17 K6 83.33(7) 3 4
Yb2 S17 K6 96.97(6) . 4
K5 S17 K6 154.26(8) 3 4
P3 S17 K6 112.20(8) 3 3
Yb2 S17 K6 158.67(7) . 3
K5 S17 K6 75.28(6) 3 3
K6 S17 K6 80.16(10) 4 3
P5 S18 Yb3 87.02(6) . .
P5 S18 K3 91.75(7) . 8_445
Yb3 S18 K3 119.27(5) . 8_445
P5 S18 K1 90.00(6) . 2
Yb3 S18 K1 150.74(6) . 2
K3 S18 K1 89.90(5) 8_445 2
P3 S19 Yb1 88.59(6) . .
P3 S19 K6 94.76(8) . 2
Yb1 S19 K6 142.94(8) . 2
P3 S19 K1 92.79(7) . .
Yb1 S19 K1 115.33(5) . .
K6 S19 K1 101.38(8) 2 .
P5 S20 Yb1 91.77(7) 6_556 .
P5 S20 K1 94.75(7) 6_556 5_556
Yb1 S20 K1 98.79(5) . 5_556
P5 S20 K1 151.63(8) 6_556 .
Yb1 S20 K1 115.12(5) . .
K1 S20 K1 90.08(5) 5_556 .

loop_
_geom_bond_atom_site_label_1
_geom_bond_atom_site_label_2
_geom_bond_distance
_geom_bond_site_symmetry_2
K1 S9 3.2142(19) 3_445
K1 S3 3.238(2) 5_556
K1 S20 3.279(2) 5_556
K1 S19 3.339(2) .
K1 S11 3.365(2) 7_546
K1 S20 3.397(2) .
K1 S18 3.4224(19) 2
K1 Yb1 4.6553(13) 5_556
K1 K1 4.724(3) 5_556
K1 K3 4.7929(19) 7_546
K1 K6 4.860(3) 2
K2 S9 3.2143(19) 5_656
K2 S4 3.252(2) 7_546
K2 S7 3.255(2) 4_545
K2 S8 3.425(2) .
K2 S16 3.426(2) .
K2 S13 3.452(2) .
K2 S10 3.475(2) .
K2 Yb3 4.3465(14) .
K2 K5 4.717(2) .
K2 K3 4.936(2) 5_656
K3 S2 3.271(2) 3_545
K3 S5 3.3174(19) 5_656
K3 S8 3.323(2) 5_656
K3 S6 3.335(2) 5_656
K3 S18 3.362(2) 8_546
K3 S11 3.3766(19) .
K3 S6 3.405(2) 3_545
K3 S13 3.630(2) 5_656
K3 K1 4.7929(19) 7_546
K3 K3 4.907(3) 7_646
K3 K2 4.936(2) 5_656
K4 S5 3.1162(19) 3_545
K4 S12 3.248(2) .
K4 S3 3.2553(19) 4_545
K4 S15 3.401(2) 2_655
K4 S12 3.423(2) 2_655
K4 S16 3.471(2) 2_655
K4 S1 3.510(2) 3_545
K4 K4 4.424(3) 2_655
K4 Yb2 4.4300(14) 2_655
K5 S2 3.110(2) 7_546
K5 S17 3.224(2) 3_445
K5 S14 3.341(2) 4_545
K5 S7 3.370(2) 4_545
K5 S4 3.487(2) .
K5 S10 3.511(2) .
K5 K6 4.007(3) .
K5 Yb3 4.6736(17) 4_545
K6 S19 2.933(2) 2
K6 S1 2.966(3) .
K6 S14 2.992(3) 4_545
K6 S10 3.081(3) .
K6 S17 3.326(3) 4_545
K6 S17 3.336(3) 3_445
K6 P2 3.669(3) .
K6 P3 3.702(2) 2
K6 K6 4.289(6) 2
K6 Yb2 4.538(2) 4_545
K6 K1 4.860(3) 2
Yb1 S1 2.7795(16) .
Yb1 S2 2.7842(14) .
Yb1 S3 2.7881(14) .
Yb1 S4 2.8088(14) .
Yb1 S6 2.8340(15) .
Yb1 S20 2.8417(15) .
Yb1 S8 2.8820(15) .
Yb1 S19 2.8959(14) .
Yb1 P2 3.4764(15) .
Yb1 P3 3.4950(14) .
Yb1 P4 3.5204(15) .
Yb1 P5 3.5387(17) 6_556
Yb1 K1 4.6553(13) 5_556
Yb2 S12 2.6559(15) .
Yb2 S9 2.6623(14) .
Yb2 S14 2.6772(15) .
Yb2 S16 2.6857(15) .
Yb2 S11 2.7075(14) .
Yb2 S17 2.7101(15) .
Yb2 P4 3.3046(14) 3_545
Yb2 P3 3.3523(14) 3
Yb2 P1 3.3627(14) .
Yb2 K4 4.4300(14) 2_655
Yb2 K6 4.538(2) 4
Yb3 S7 2.6544(15) .
Yb3 S5 2.6629(15) .
Yb3 S15 2.6750(15) .
Yb3 S13 2.6864(15) .
Yb3 S18 2.6948(14) .
Yb3 S10 2.7027(15) .
Yb3 P5 3.3040(17) .
Yb3 P2 3.3343(15) .
Yb3 P1 3.3429(14) .
Yb3 K5 4.6736(17) 4
P1 S13 2.030(2) .
P1 S14 2.034(2) .
P1 S16 2.039(2) .
P1 S15 2.041(2) .
P2 S1 2.030(2) .
P2 S8 2.034(2) .
P2 S5 2.039(2) .
P2 S10 2.079(2) .
P3 S4 2.0239(18) .
P3 S19 2.029(2) .
P3 S17 2.058(2) 3_445
P3 S9 2.062(2) 3_445
P3 Yb2 3.3523(14) 3_445
P3 K6 3.702(2) 2
P4 S6 2.0211(19) .
P4 S3 2.033(2) .
P4 S12 2.058(2) 3_455
P4 S11 2.059(2) 3_455
P4 Yb2 3.3046(14) 3_455
P5 S20 2.023(2) 6
P5 S2 2.030(2) 6
P5 S7 2.044(2) .
P5 S18 2.057(2) .
P5 Yb1 3.5387(17) 6
S1 K4 3.510(2) 3_455
S2 P5 2.030(2) 6_556
S2 K5 3.110(2) 7_546
S2 K3 3.271(2) 3_455
S3 K1 3.238(2) 5_556
S3 K4 3.2553(19) 4
S4 K2 3.252(2) 7_546
S5 K4 3.1162(19) 3_455
S5 K3 3.3174(19) 5_656
S6 K3 3.335(2) 5_656
S6 K3 3.405(2) 3_455
S7 K2 3.255(2) 4
S7 K5 3.370(2) 4
S8 K3 3.323(2) 5_656
S9 P3 2.062(2) 3
S9 K1 3.2142(19) 3
S9 K2 3.2143(19) 5_656
S11 P4 2.059(2) 3_545
S11 K1 3.365(2) 7_546
S12 P4 2.058(2) 3_545
S12 K4 3.423(2) 2_655
S13 K3 3.630(2) 5_656
S14 K6 2.992(3) 4
S14 K5 3.341(2) 4
S15 K4 3.401(2) 2_655
S16 K4 3.471(2) 2_655
S17 P3 2.058(2) 3
S17 K5 3.224(2) 3
S17 K6 3.326(3) 4
S17 K6 3.336(3) 3
S18 K3 3.362(2) 8_445
S18 K1 3.4224(19) 2
S19 K6 2.933(2) 2
S20 P5 2.023(2) 6_556
S20 K1 3.279(2) 5_556
